data_9000941
loop_
_publ_author_name
'Miyawaki, R.'
'Nakai, I.'
'Nagashima, K.'

_publ_section_title
;
 A refinement of the crystal structure of gadolinite
;
_journal_name_full 'American Mineralogist'
_journal_page_first 948
_journal_page_last 953
_journal_volume 69
_journal_year 1984
_chemical_formula_sum 'Be2 Ce0.08 Dy0.112 Er0.042 Fe0.864 Gd0.084 Nd0.14 O10 Si2 Sm0.084 Y1.3'
_chemical_name_mineral Gadolinite-(Y)
_space_group_IT_number 14
_symmetry_space_group_name_Hall '-P 2yab'
_symmetry_space_group_name_H-M 'P 1 21/a 1'
_cell_angle_alpha 90
_cell_angle_beta 90.31
_cell_angle_gamma 90
_cell_length_a 10.000
_cell_length_b 7.565
_cell_length_c 4.768
_cell_formula_units_Z 2
_cell_volume 360.694
_database_code_amcsd 0000960
_exptl_crystal_density_diffrn 4.424
_cod_original_formula_sum 'Y1.3 Nd.14 Dy.112 Sm.084 Gd.084 Ce.08 Er.042 Fe.864 Si2 Be2 O10'
_cod_database_code 9000941

loop_
_space_group_symop_operation_xyz
x,y,z
1/2+x,1/2-y,z
1/2-x,1/2+y,-z
-x,-y,-z

loop_
_atom_site_aniso_label
_atom_site_aniso_U_11
_atom_site_aniso_U_22
_atom_site_aniso_U_33
_atom_site_aniso_U_12
_atom_site_aniso_U_13
_atom_site_aniso_U_23
Y 0.00745 0.00899 0.00713 -0.00077 -0.00121 -0.00013
Nd 0.00745 0.00899 0.00713 -0.00077 -0.00121 -0.00013
Dy 0.00745 0.00899 0.00713 -0.00077 -0.00121 -0.00013
Sm 0.00745 0.00899 0.00713 -0.00077 -0.00121 -0.00013
Gd 0.00745 0.00899 0.00713 -0.00077 -0.00121 -0.00013
Ce 0.00745 0.00899 0.00713 -0.00077 -0.00121 -0.00013
Er 0.00745 0.00899 0.00713 -0.00077 -0.00121 -0.00013
Fe 0.00684 0.01163 0.00703 0.00142 -0.00002 0.00048
Si 0.00654 0.00719 0.00599 -0.00034 -0.00007 -0.00018
Be 0.00709 0.00696 0.00576 -0.00038 -0.00024 0.00055
O1 0.01013 0.01044 0.00864 0.00115 0.00000 -0.00238
O2 0.00811 0.01044 0.00829 0.00268 -0.00193 -0.00073
O3 0.00709 0.01276 0.00818 -0.00268 -0.00048 0.00238
O4 0.01064 0.00725 0.00956 0.00115 -0.00193 0.00091
O5 0.01013 0.01392 0.00633 -0.00077 0.00048 0.00000

loop_
_atom_site_label
_atom_site_fract_x
_atom_site_fract_y
_atom_site_fract_z
_atom_site_occupancy
Y 0.32854 0.10828 0.00013 0.65000
Nd 0.32854 0.10828 0.00013 0.07000
Dy 0.32854 0.10828 0.00013 0.05600
Sm 0.32854 0.10828 0.00013 0.04200
Gd 0.32854 0.10828 0.00013 0.04200
Ce 0.32854 0.10828 0.00013 0.04000
Er 0.32854 0.10828 0.00013 0.02100
Fe 0.00000 0.00000 0.00000 0.86400
Si 0.07822 0.27850 0.51920 1.00000
Be 0.33550 0.41430 0.46420 1.00000
O1 0.03030 0.41310 0.76070 1.00000
O2 0.45180 0.28710 0.32480 1.00000
O3 0.19540 0.34760 0.30890 1.00000
O4 0.14190 0.10650 0.68470 1.00000
O5 0.33290 0.41260 0.79790 1.00000

loop_
_cod_related_entry_id
_cod_related_entry_database
_cod_related_entry_code
1 AMCSD 0000960
